data_2013153
loop_
_publ_author_name
'Baggio, Ricardo'
'Garland, Mar\'ia Teresa'
'Perec, Mireille'

_publ_section_title
;
 A new polymeric phase of zinc(II) oxydiacetate
;
_journal_issue 1
_journal_name_full 'Acta Crystallographica Section C'
_journal_page_first m30
_journal_page_last m32
_journal_paper_doi 10.1107/S0108270102021959
_journal_volume 59
_journal_year 2003
_chemical_formula_iupac '[Zn (C4 H4 O5) (H2 O)2] , H2 O'
_chemical_formula_moiety 'C4 H8 O7 Zn , H2 O'
_chemical_formula_sum 'C4 H10 O8 Zn'
_chemical_formula_weight 251.49
_chemical_name_systematic
;
catena-poly[[[diaquazinc(II)]-\m-oxydiacetato]hydrate]
;
_space_group_IT_number 14
_symmetry_cell_setting monoclinic
_symmetry_space_group_name_Hall '-P 2yn'
_symmetry_space_group_name_H-M 'P 1 21/n 1'
_atom_sites_solution_hydrogens geom
_atom_sites_solution_primary direct
_atom_sites_solution_secondary difmap
_audit_creation_method SHELXL97
_cell_angle_alpha 90
_cell_angle_beta 91.350(10)
_cell_angle_gamma 90
_cell_formula_units_Z 4
_cell_length_a 7.1320(10)
_cell_length_b 10.3750(10)
_cell_length_c 11.1000(10)
_cell_measurement_reflns_used 97
_cell_measurement_temperature 296(2)
_cell_measurement_theta_max 19.25
_cell_measurement_theta_min 7.18
_cell_volume 821.11(16)
_computing_cell_refinement SMART-NT
_computing_data_collection 'SMART-NT (Bruker, 2001)'
_computing_data_reduction 'SAINT-NT (Bruker, 2000)'
_computing_molecular_graphics SHELXTL-NT
_computing_publication_material SHELXTL-NT
_computing_structure_refinement SHELXTL-NT
_computing_structure_solution 'SHELXTL-NT (Bruker, 2000)'
_diffrn_ambient_temperature 296(2)
_diffrn_measured_fraction_theta_full 0.999
_diffrn_measured_fraction_theta_max 0.969
_diffrn_measurement_device_type 'Make Model CCD area-detector'
_diffrn_measurement_method '\f and \w'
_diffrn_radiation_monochromator graphite
_diffrn_radiation_source 'sealed tube'
_diffrn_radiation_type MoK\a
_diffrn_radiation_wavelength 0.71073
_diffrn_reflns_av_R_equivalents 0.020
_diffrn_reflns_av_sigmaI/netI 0.023
_diffrn_reflns_limit_h_max 8
_diffrn_reflns_limit_h_min -9
_diffrn_reflns_limit_k_max 13
_diffrn_reflns_limit_k_min -13
_diffrn_reflns_limit_l_max 14
_diffrn_reflns_limit_l_min -14
_diffrn_reflns_number 6664
_diffrn_reflns_theta_full 26.50
_diffrn_reflns_theta_max 27.46
_diffrn_reflns_theta_min 2.69
_diffrn_standards_decay_% 0
_diffrn_standards_number 0
_exptl_absorpt_coefficient_mu 3.007
_exptl_absorpt_correction_T_max 0.74
_exptl_absorpt_correction_T_min 0.53
_exptl_absorpt_correction_type refdelf
_exptl_absorpt_process_details '(SADABS in SAINT-NT; Bruker, 2000)'
_exptl_crystal_colour colourless
_exptl_crystal_density_diffrn 2.034
_exptl_crystal_density_meas ?
_exptl_crystal_density_method 'not measured'
_exptl_crystal_description needle
_exptl_crystal_F_000 512
_exptl_crystal_size_max 0.32
_exptl_crystal_size_mid 0.14
_exptl_crystal_size_min 0.10
_refine_diff_density_max 0.48
_refine_diff_density_min -0.31
_refine_ls_extinction_method none
_refine_ls_goodness_of_fit_ref 1.093
_refine_ls_hydrogen_treatment mixed
_refine_ls_matrix_type full
_refine_ls_number_parameters 142
_refine_ls_number_reflns 1826
_refine_ls_number_restraints 0
_refine_ls_restrained_S_all 1.093
_refine_ls_R_factor_all 0.029
_refine_ls_R_factor_gt 0.025
_refine_ls_shift/su_max 0.002
_refine_ls_shift/su_mean 0.001
_refine_ls_structure_factor_coef Fsqd
_refine_ls_weighting_details 'calc w = 1/[\s^2^(Fo^2^)+(0.0357P)^2^+0.1545P] where P=(Fo^2^+2Fc^2^)/3'
_refine_ls_weighting_scheme calc
_refine_ls_wR_factor_gt 0.062
_refine_ls_wR_factor_ref 0.064
_reflns_number_gt 1654
_reflns_number_total 1826
_reflns_threshold_expression I>2\s(I)
_cod_data_source_file ga1002.cif
_cod_data_source_block I
_cod_depositor_comments
;
The following automatic conversions were performed:
'_symmetry_cell_setting' value 'Monoclinic' changed to 'monoclinic'
according to '/home/saulius/struct/CIF-dictionaries/cif_core.dic'
dictionary named 'cif_core.dic' version 2.4.1 from
2010-06-29.

'_geom_bond_publ_flag' value 'Y' changed to 'y' according to
'/home/saulius/struct/CIF-dictionaries/cif_core.dic' dictionary named
'cif_core.dic' version 2.4.1 from 2010-06-29 (12 times).

Automatic conversion script
Id: cif_fix_enum 1527 2010-12-29 10:47:43Z saulius 

The following automatic conversions were performed:

'_symmetry_cell_setting' value 'Monoclinic' changed to 'monoclinic'
according to /home/saulius/struct/CIF-dictionaries/cif_core.dic
dictionary named 'cif_core.dic' version 2.4.1 from
2010-06-29.

'_geom_bond_publ_flag' value 'Y' changed to 'y'
according to /home/saulius/struct/CIF-dictionaries/cif_core.dic
dictionary named 'cif_core.dic' version 2.4.1 from 2010-06-29 (12
times).

Automatic conversion script
Id: cif_fix_values 1715 2011-07-08 13:25:40Z adriana 

The following automatic conversions were performed:

'_exptl_crystal_density_meas' value 'not measured' was changed to '?'
- the value is perceived as not measured.

Automatic conversion script
Id: cif_fix_values 3008 2015-01-20 13:52:24Z robertas 
;
_cod_original_cell_volume 821.10(10)
_cod_original_sg_symbol_H-M 'P 21/n'
_cod_database_code 2013153
_cod_database_fobs_code 2013153

loop_
_symmetry_equiv_pos_as_xyz
'x, y, z'
'-x+1/2, y+1/2, -z+1/2'
'-x, -y, -z'
'x-1/2, -y-1/2, z-1/2'

loop_
_atom_site_label
_atom_site_fract_x
_atom_site_fract_y
_atom_site_fract_z
_atom_site_U_iso_or_equiv
_atom_site_adp_type
_atom_site_calc_flag
_atom_site_refinement_flags
_atom_site_occupancy
_atom_site_disorder_assembly
_atom_site_disorder_group
_atom_site_type_symbol
Zn1 0.07282(3) 0.10474(2) 0.80326(2) 0.02219(10) Uani d . 1 . . Zn
O1 0.29383(19) 0.21703(13) 0.73715(13) 0.0255(3) Uani d . 1 . . O
O2 0.4020(2) 0.41137(13) 0.69579(13) 0.0272(3) Uani d . 1 . . O
O3 -0.0164(2) 0.29841(14) 0.81713(17) 0.0427(5) Uani d . 1 . . O
O4 -0.4139(2) 0.20623(14) 0.97437(14) 0.0328(4) Uani d . 1 . . O
O5 -0.1852(2) 0.09755(12) 0.88741(14) 0.0265(3) Uani d . 1 . . O
O1W 0.2287(2) 0.11133(15) 0.96890(15) 0.0284(3) Uani d . 1 . . O
H1WA 0.331(4) 0.133(2) 0.968(2) 0.033(7) Uiso d . 1 . . H
H1WB 0.223(4) 0.052(3) 1.005(2) 0.031(7) Uiso d . 1 . . H
O2W -0.0305(3) 0.09360(16) 0.62702(16) 0.0345(4) Uani d . 1 . . O
H2WA -0.143(4) 0.103(2) 0.616(2) 0.033(8) Uiso d . 1 . . H
H2WB 0.005(4) 0.143(3) 0.588(2) 0.040(9) Uiso d . 1 . . H
O3W 0.6081(3) 0.16318(19) 0.59656(18) 0.0417(4) Uani d . 1 . . O
H3WA 0.514(6) 0.173(4) 0.651(4) 0.104(14) Uiso d . 1 . . H
H3WB 0.616(4) 0.224(3) 0.568(2) 0.034(8) Uiso d . 1 . . H
C1 0.2782(3) 0.33781(19) 0.73514(16) 0.0219(4) Uani d . 1 . . C
C2 0.1013(3) 0.39856(17) 0.7822(2) 0.0288(5) Uani d . 1 . . C
H2A 0.1312 0.4539 0.8504 0.035 Uiso calc R 1 . . H
H2B 0.0404 0.4501 0.7198 0.035 Uiso calc R 1 . . H
C3 -0.1900(3) 0.32654(19) 0.8696(2) 0.0278(4) Uani d . 1 . . C
H3A -0.2750 0.3653 0.8105 0.033 Uiso calc R 1 . . H
H3B -0.1722 0.3864 0.9361 0.033 Uiso calc R 1 . . H
C4 -0.2699(3) 0.20088(19) 0.91443(17) 0.0232(4) Uani d . 1 . . C

loop_
_atom_site_aniso_label
_atom_site_aniso_U_11
_atom_site_aniso_U_22
_atom_site_aniso_U_33
_atom_site_aniso_U_12
_atom_site_aniso_U_13
_atom_site_aniso_U_23
Zn1 0.02146(15) 0.01476(14) 0.03072(16) 0.00053(8) 0.00870(10) 0.00052(8)
O1 0.0246(7) 0.0159(7) 0.0365(8) 0.0003(5) 0.0095(6) 0.0024(6)
O2 0.0259(7) 0.0175(7) 0.0387(9) -0.0046(5) 0.0096(6) 0.0019(6)
O3 0.0350(9) 0.0151(7) 0.0795(12) 0.0003(6) 0.0343(8) 0.0037(7)
O4 0.0211(7) 0.0364(9) 0.0413(9) -0.0013(6) 0.0123(6) -0.0056(7)
O5 0.0256(7) 0.0196(7) 0.0348(8) 0.0007(5) 0.0115(6) 0.0026(6)
O1W 0.0262(9) 0.0247(8) 0.0343(9) -0.0063(7) 0.0028(6) 0.0067(7)
O2W 0.0348(10) 0.0352(9) 0.0336(9) -0.0040(7) 0.0036(7) 0.0074(7)
O3W 0.0365(10) 0.0377(11) 0.0515(11) 0.0039(8) 0.0131(8) 0.0110(9)
C1 0.0239(9) 0.0201(10) 0.0216(9) -0.0010(8) 0.0013(7) 0.0005(7)
C2 0.0296(11) 0.0142(10) 0.0430(13) -0.0016(8) 0.0124(9) 0.0021(8)
C3 0.0229(10) 0.0211(10) 0.0397(12) 0.0061(8) 0.0089(8) -0.0009(9)
C4 0.0186(9) 0.0258(10) 0.0250(10) -0.0009(8) 0.0007(7) -0.0011(8)

loop_
_atom_type_symbol
_atom_type_description
_atom_type_scat_dispersion_real
_atom_type_scat_dispersion_imag
_atom_type_scat_source
C C 0.0033 0.0016 'International Tables Vol C Tables 4.2.6.8 and 6.1.1.4'
H H 0.0000 0.0000 'International Tables Vol C Tables 4.2.6.8 and 6.1.1.4'
O O 0.0106 0.0060 'International Tables Vol C Tables 4.2.6.8 and 6.1.1.4'
Zn Zn 0.2839 1.4301 'International Tables Vol C Tables 4.2.6.8 and 6.1.1.4'

loop_
_geom_angle_atom_site_label_1
_geom_angle_atom_site_label_2
_geom_angle_atom_site_label_3
_geom_angle_site_symmetry_1
_geom_angle_site_symmetry_3
_geom_angle
O2 Zn1 O2W 2_546 . 88.80(6)
O2 Zn1 O5 2_546 . 92.38(5)
O2W Zn1 O5 . . 97.04(7)
O2 Zn1 O1 2_546 . 119.04(6)
O2W Zn1 O1 . . 87.39(7)
O5 Zn1 O1 . . 148.41(5)
O2 Zn1 O3 2_546 . 166.69(6)
O2W Zn1 O3 . . 91.19(7)
O5 Zn1 O3 . . 74.40(5)
O1 Zn1 O3 . . 74.25(5)
O2 Zn1 O1W 2_546 . 89.01(6)
O2W Zn1 O1W . . 169.21(7)
O5 Zn1 O1W . . 93.61(6)
O1 Zn1 O1W . . 84.44(6)
O3 Zn1 O1W . . 93.36(7)
C1 O1 Zn1 . . 119.35(12)
C1 O2 Zn1 . 2_556 131.92(13)
C2 O3 C3 . . 120.00(16)
C2 O3 Zn1 . . 120.19(13)
C3 O3 Zn1 . . 119.66(12)
C4 O5 Zn1 . . 120.35(12)
Zn1 O1W H1WA . . 118.3(19)
Zn1 O1W H1WB . . 114(2)
H1WA O1W H1WB . . 109(3)
Zn1 O2W H2WA . . 117.4(19)
Zn1 O2W H2WB . . 114(2)
H2WA O2W H2WB . . 100(3)
H3WA O3W H3WB . . 105(3)
O2 C1 O1 . . 123.33(18)
O2 C1 C2 . . 117.79(17)
O1 C1 C2 . . 118.88(17)
O3 C2 C1 . . 107.29(16)
O3 C2 H2A . . 110.3
C1 C2 H2A . . 110.3
O3 C2 H2B . . 110.3
C1 C2 H2B . . 110.3
H2A C2 H2B . . 108.5
O3 C3 C4 . . 107.37(16)
O3 C3 H3A . . 110.2
C4 C3 H3A . . 110.2
O3 C3 H3B . . 110.2
C4 C3 H3B . . 110.2
H3A C3 H3B . . 108.5
O4 C4 O5 . . 124.74(17)
O4 C4 C3 . . 117.50(17)
O5 C4 C3 . . 117.76(17)

loop_
_geom_bond_atom_site_label_1
_geom_bond_atom_site_label_2
_geom_bond_site_symmetry_2
_geom_bond_distance
_geom_bond_publ_flag
Zn1 O2 2_546 2.0143(14) y
Zn1 O2W . 2.0775(18) y
Zn1 O5 . 2.0848(14) y
Zn1 O1 . 2.1058(13) y
Zn1 O3 . 2.1143(15) y
Zn1 O1W . 2.1272(17) y
O1 C1 . 1.258(2) y
O2 C1 . 1.254(2) y
O3 C2 . 1.396(2) y
O3 C3 . 1.412(2) y
O4 C4 . 1.238(2) y
O5 C4 . 1.270(2) y
O1W H1WA . 0.77(3) ?
O1W H1WB . 0.74(3) ?
O2W H2WA . 0.82(3) ?
O2W H2WB . 0.73(3) ?
O3W H3WA . 0.92(5) ?
O3W H3WB . 0.71(3) ?
C1 C2 . 1.514(3) ?
C2 H2A . 0.9700 ?
C2 H2B . 0.9700 ?
C3 C4 . 1.511(3) ?
C3 H3A . 0.9700 ?
C3 H3B . 0.9700 ?

loop_
_geom_hbond_atom_site_label_D
_geom_hbond_atom_site_label_H
_geom_hbond_atom_site_label_A
_geom_hbond_site_symmetry_A
_geom_hbond_distance_DH
_geom_hbond_distance_HA
_geom_hbond_distance_DA
_geom_hbond_angle_DHA
O3W H3WB O1W 4_665 0.71(3) 2.20(3) 2.877(3) 162(3)
O3W H3WA O1 . 0.92(5) 1.91(5) 2.817(2) 167(4)
O2W H2WB O4 4_665 0.73(3) 2.09(3) 2.818(2) 176(3)
O2W H2WA O3W 1_455 0.82(3) 1.89(3) 2.690(3) 167(2)
O1W H1WB O5 3_557 0.74(3) 1.98(3) 2.713(2) 173(3)
O1W H1WA O4 1_655 0.77(3) 1.97(3) 2.732(2) 173(3)
